data_2014674
loop_
_publ_author_name
'Yilmaz, Veysel T.'
'Kazak, Canan'
'A\(gar, Erbil'
'Kahveci, Bahittin'
'Guven, Kutalmis'

_publ_section_title
;
 Three 1,2,4-triazole derivatives containing subtituted benzyl and
 benzylamino groups
;
_journal_issue 2
_journal_name_full 'Acta Crystallographica Section C'
_journal_page_first o101
_journal_page_last o104
_journal_paper_doi 10.1107/S0108270104033931
_journal_volume 61
_journal_year 2005
_chemical_formula_iupac 'C18 H20 N4 O'
_chemical_formula_moiety 'C18 H20 N4 O'
_chemical_formula_sum 'C18 H20 N4 O'
_chemical_formula_weight 308.38
_chemical_name_systematic
;
3-(4-Methylbenzyl)-4-(4-methylbenzylamino)-4,5-dihydro-1H-1,2,4-triazol-5-one
;
_space_group_IT_number 14
_symmetry_cell_setting monoclinic
_symmetry_space_group_name_Hall '-P 2ybc'
_symmetry_space_group_name_H-M 'P 1 21/c 1'
_atom_sites_solution_hydrogens geom
_atom_sites_solution_primary direct
_atom_sites_solution_secondary difmap
_audit_creation_method SHELXL97
_cell_angle_alpha 90.00
_cell_angle_beta 109.403(9)
_cell_angle_gamma 90.00
_cell_formula_units_Z 4
_cell_length_a 16.8511(19)
_cell_length_b 5.996(5)
_cell_length_c 17.650(2)
_cell_measurement_reflns_used 9419
_cell_measurement_temperature 293(2)
_cell_measurement_theta_max 24.96
_cell_measurement_theta_min 1.22
_cell_volume 1682.1(14)
_computing_cell_refinement X-AREA
_computing_data_collection 'X-AREA (Stoe & Cie, 2002)'
_computing_data_reduction 'X-RED32 (Stoe & Cie, 2002)'
_computing_molecular_graphics 'ORTEP-3 (Farrugia, 1997)'
_computing_publication_material SHELXL97
_computing_structure_refinement 'SHELXL97 (Sheldrick, 1997)'
_computing_structure_solution 'SHELXS97 (Sheldrick, 1997)'
_diffrn_ambient_temperature 293(2)
_diffrn_detector_area_resol_mean 6.67
_diffrn_measured_fraction_theta_full 0.993
_diffrn_measured_fraction_theta_max 0.993
_diffrn_measurement_device_type 'Stoe IPDS 2'
_diffrn_measurement_method rotation
_diffrn_radiation_monochromator graphite
_diffrn_radiation_source 'fine-focus sealed tube'
_diffrn_radiation_type MoK\a
_diffrn_radiation_wavelength 0.71073
_diffrn_reflns_av_R_equivalents 0.0917
_diffrn_reflns_av_sigmaI/netI 0.0692
_diffrn_reflns_limit_h_max 20
_diffrn_reflns_limit_h_min -20
_diffrn_reflns_limit_k_max 7
_diffrn_reflns_limit_k_min -7
_diffrn_reflns_limit_l_max 21
_diffrn_reflns_limit_l_min -21
_diffrn_reflns_number 22631
_diffrn_reflns_theta_full 26.00
_diffrn_reflns_theta_max 26.00
_diffrn_reflns_theta_min 1.28
_diffrn_standards_decay_% 0
_diffrn_standards_interval_count 0
_diffrn_standards_number 0
_exptl_absorpt_coefficient_mu 0.079
_exptl_absorpt_correction_T_max 0.9871
_exptl_absorpt_correction_T_min 0.9624
_exptl_absorpt_correction_type integration
_exptl_absorpt_process_details '(X-RED32; Stoe & Cie, 2002)'
_exptl_crystal_colour colourless
_exptl_crystal_density_diffrn 1.218
_exptl_crystal_density_meas ?
_exptl_crystal_density_method 'not measured'
_exptl_crystal_description prismatic
_exptl_crystal_F_000 656
_exptl_crystal_size_max 0.500
_exptl_crystal_size_mid 0.437
_exptl_crystal_size_min 0.400
_refine_diff_density_max 0.124
_refine_diff_density_min -0.140
_refine_ls_extinction_coef 0.0090(7)
_refine_ls_extinction_expression Fc^*^=kFc[1+0.001xFc^2^\l^3^/sin(2\q)]^-1/4^
_refine_ls_extinction_method 'SHELXL97 (Sheldrick, 1997)'
_refine_ls_goodness_of_fit_ref 0.967
_refine_ls_hydrogen_treatment mixed
_refine_ls_matrix_type full
_refine_ls_number_parameters 214
_refine_ls_number_reflns 3284
_refine_ls_number_restraints 2
_refine_ls_restrained_S_all 0.969
_refine_ls_R_factor_all 0.1131
_refine_ls_R_factor_gt 0.0412
_refine_ls_shift/su_max 0.000
_refine_ls_shift/su_mean 0.000
_refine_ls_structure_factor_coef Fsqd
_refine_ls_weighting_details 'calc w = 1/[\s^2^(Fo^2^)+(0.021P)^2^] where P=(Fo^2^+2Fc^2^)/3'
_refine_ls_weighting_scheme calc
_refine_ls_wR_factor_gt 0.0694
_refine_ls_wR_factor_ref 0.0776
_reflns_number_gt 1482
_reflns_number_total 3284
_reflns_threshold_expression I>2\s(I)
_cod_data_source_file fr1519.cif
_cod_data_source_block II
_cod_depositor_comments
;
The following automatic conversions were performed:

'_exptl_crystal_density_meas' value 'not measured' was changed to '?'
- the value is perceived as not measured.

Automatic conversion script
Id: cif_fix_values 3008 2015-01-20 13:52:24Z robertas 
;
_cod_original_cell_volume 1682.0(14)
_cod_original_sg_symbol_H-M 'P 21/c'
_cod_database_code 2014674
_cod_database_fobs_code 2014674

loop_
_symmetry_equiv_pos_as_xyz
'x, y, z'
'-x, y+1/2, -z+1/2'
'-x, -y, -z'
'x, -y-1/2, z-1/2'

loop_
_atom_site_label
_atom_site_fract_x
_atom_site_fract_y
_atom_site_fract_z
_atom_site_U_iso_or_equiv
_atom_site_adp_type
_atom_site_calc_flag
_atom_site_refinement_flags
_atom_site_occupancy
_atom_site_disorder_assembly
_atom_site_disorder_group
_atom_site_type_symbol
C1 0.56717(16) 0.1175(6) 0.93177(16) 0.1327(12) Uani d . 1 . . C
H1A 0.5702 -0.0420 0.9290 0.199 Uiso calc R 1 . . H
H1B 0.5633 0.1600 0.9829 0.199 Uiso calc R 1 . . H
H1C 0.6168 0.1821 0.9256 0.199 Uiso calc R 1 . . H
C2 0.49010(16) 0.2003(5) 0.86519(16) 0.0837(8) Uani d U 1 . . C
C3 0.45448(15) 0.0787(4) 0.79585(17) 0.0809(7) Uani d U 1 . . C
H3 0.4782 -0.0576 0.7901 0.097 Uiso calc R 1 . . H
C4 0.38500(14) 0.1530(3) 0.73514(15) 0.0672(6) Uani d . 1 . . C
H4 0.3624 0.0661 0.6894 0.081 Uiso calc R 1 . . H
C5 0.34808(12) 0.3553(3) 0.74107(13) 0.0520(5) Uani d . 1 . . C
C6 0.38355(15) 0.4781(4) 0.81008(15) 0.0735(7) Uani d . 1 . . C
H6 0.3599 0.6147 0.8157 0.088 Uiso calc R 1 . . H
C7 0.45348(16) 0.4025(5) 0.87107(15) 0.0882(8) Uani d . 1 . . C
H7 0.4762 0.4894 0.9168 0.106 Uiso calc R 1 . . H
C8 0.27235(11) 0.4413(3) 0.67453(12) 0.0564(5) Uani d . 1 . . C
H8A 0.2794 0.5998 0.6677 0.068 Uiso calc R 1 . . H
H8B 0.2693 0.3676 0.6247 0.068 Uiso calc R 1 . . H
C9 0.19211(11) 0.4044(3) 0.69040(11) 0.0463(5) Uani d . 1 . . C
C10 0.07853(13) 0.2335(3) 0.70195(12) 0.0549(6) Uani d U 1 . . C
C11 0.11872(13) -0.0315(3) 0.56658(12) 0.0630(6) Uani d . 1 . . C
H11A 0.0606 0.0020 0.5605 0.076 Uiso calc R 1 . . H
H11B 0.1220 -0.1871 0.5528 0.076 Uiso calc R 1 . . H
C12 0.14679(13) 0.1134(3) 0.51052(12) 0.0571(5) Uani d . 1 . . C
C13 0.21907(14) 0.0608(4) 0.49412(13) 0.0718(7) Uani d . 1 . . C
H13 0.2471 -0.0712 0.5143 0.086 Uiso calc R 1 . . H
C14 0.25073(16) 0.1983(4) 0.44875(14) 0.0798(7) Uani d . 1 . . C
H14 0.2998 0.1577 0.4391 0.096 Uiso calc R 1 . . H
C15 0.21139(16) 0.3945(4) 0.41744(13) 0.0707(6) Uani d . 1 . . C
C16 0.13764(16) 0.4463(4) 0.43168(14) 0.0773(7) Uani d . 1 . . C
H16 0.1088 0.5761 0.4099 0.093 Uiso calc R 1 . . H
C17 0.10591(14) 0.3078(4) 0.47789(14) 0.0723(6) Uani d . 1 . . C
H17 0.0564 0.3468 0.4870 0.087 Uiso calc R 1 . . H
C18 0.24811(18) 0.5488(4) 0.36959(14) 0.1037(9) Uani d . 1 . . C
H18A 0.2121 0.6761 0.3521 0.156 Uiso calc R 1 . . H
H18B 0.2525 0.4708 0.3236 0.156 Uiso calc R 1 . . H
H18C 0.3030 0.5972 0.4027 0.156 Uiso calc R 1 . . H
N1 0.08284(10) 0.4486(3) 0.72416(10) 0.0623(5) Uani d . 1 . . N
H1 0.0460 0.5130 0.7407 0.075 Uiso calc R 1 . . H
N2 0.15317(9) 0.5553(2) 0.71749(10) 0.0572(5) Uani d . 1 . . N
N3 0.14931(9) 0.2064(2) 0.67991(9) 0.0466(4) Uani d . 1 . . N
N4 0.17211(10) 0.0067(3) 0.65069(11) 0.0510(4) Uani d . 1 . . N
O1 0.02609(9) 0.0889(2) 0.69989(9) 0.0750(5) Uani d U 1 . . O
H4A 0.1626(12) -0.108(3) 0.6841(12) 0.089(8) Uiso d . 1 . . H

loop_
_atom_site_aniso_label
_atom_site_aniso_U_11
_atom_site_aniso_U_22
_atom_site_aniso_U_33
_atom_site_aniso_U_12
_atom_site_aniso_U_13
_atom_site_aniso_U_23
C1 0.0678(19) 0.209(4) 0.113(2) 0.030(2) 0.0192(18) 0.042(2)
C2 0.0521(17) 0.119(2) 0.0826(19) 0.0087(15) 0.0255(15) 0.0161(16)
C3 0.0568(17) 0.0746(17) 0.117(2) 0.0126(13) 0.0363(16) 0.0102(15)
C4 0.0534(15) 0.0586(15) 0.0950(18) -0.0003(11) 0.0319(14) -0.0089(13)
C5 0.0437(13) 0.0535(13) 0.0677(15) -0.0044(11) 0.0302(12) -0.0032(11)
C6 0.0619(16) 0.0779(16) 0.0863(17) 0.0027(13) 0.0320(14) -0.0169(15)
C7 0.0640(18) 0.122(2) 0.0771(19) -0.0064(17) 0.0214(15) -0.0202(17)
C8 0.0489(13) 0.0497(13) 0.0795(15) -0.0065(10) 0.0333(12) 0.0021(11)
C9 0.0426(12) 0.0398(11) 0.0601(13) -0.0010(9) 0.0220(10) 0.0026(10)
C10 0.0537(14) 0.0452(13) 0.0763(15) 0.0015(10) 0.0355(12) 0.0017(11)
C11 0.0638(14) 0.0561(14) 0.0697(16) -0.0096(11) 0.0231(13) -0.0082(12)
C12 0.0598(14) 0.0517(13) 0.0572(14) -0.0049(11) 0.0160(11) -0.0067(11)
C13 0.0890(18) 0.0606(15) 0.0751(16) 0.0103(13) 0.0397(14) 0.0054(13)
C14 0.100(2) 0.0749(17) 0.0803(18) 0.0035(15) 0.0506(16) 0.0016(14)
C15 0.093(2) 0.0697(17) 0.0480(14) -0.0096(14) 0.0213(13) -0.0045(12)
C16 0.0829(19) 0.0608(15) 0.0730(16) 0.0004(14) 0.0055(14) 0.0086(13)
C17 0.0582(16) 0.0693(16) 0.0840(17) 0.0006(13) 0.0162(13) -0.0021(14)
C18 0.155(3) 0.0932(19) 0.0707(16) -0.0322(18) 0.0474(17) 0.0045(15)
N1 0.0519(11) 0.0488(11) 0.1001(14) 0.0020(8) 0.0437(10) -0.0028(10)
N2 0.0509(11) 0.0437(10) 0.0863(13) -0.0025(8) 0.0350(10) -0.0003(9)
N3 0.0449(10) 0.0359(9) 0.0665(11) -0.0009(7) 0.0285(9) -0.0026(8)
N4 0.0581(11) 0.0381(10) 0.0631(12) 0.0011(8) 0.0288(9) -0.0026(9)
O1 0.0681(10) 0.0602(10) 0.1153(13) -0.0190(8) 0.0551(9) -0.0081(9)

loop_
_atom_type_symbol
_atom_type_description
_atom_type_scat_dispersion_real
_atom_type_scat_dispersion_imag
_atom_type_scat_source
C C 0.0033 0.0016 'International Tables Vol C Tables 4.2.6.8 and 6.1.1.4'
H H 0.0000 0.0000 'International Tables Vol C Tables 4.2.6.8 and 6.1.1.4'
N N 0.0061 0.0033 'International Tables Vol C Tables 4.2.6.8 and 6.1.1.4'
O O 0.0106 0.0060 'International Tables Vol C Tables 4.2.6.8 and 6.1.1.4'

loop_
_geom_angle_atom_site_label_1
_geom_angle_atom_site_label_2
_geom_angle_atom_site_label_3
_geom_angle
_geom_angle_publ_flag
C2 C1 H1A 109.5 ?
C2 C1 H1B 109.5 ?
H1A C1 H1B 109.5 ?
C2 C1 H1C 109.5 ?
H1A C1 H1C 109.5 ?
H1B C1 H1C 109.5 ?
C7 C2 C3 117.2(2) ?
C7 C2 C1 121.2(3) ?
C3 C2 C1 121.5(3) ?
C4 C3 C2 121.9(2) ?
C4 C3 H3 119.1 ?
C2 C3 H3 119.1 ?
C3 C4 C5 120.9(2) ?
C3 C4 H4 119.5 ?
C5 C4 H4 119.5 ?
C6 C5 C4 117.5(2) ?
C6 C5 C8 120.74(19) ?
C4 C5 C8 121.8(2) ?
C5 C6 C7 121.3(2) ?
C5 C6 H6 119.3 ?
C7 C6 H6 119.3 ?
C2 C7 C6 121.1(2) ?
C2 C7 H7 119.4 ?
C6 C7 H7 119.4 ?
C9 C8 C5 112.92(16) ?
C9 C8 H8A 109.0 ?
C5 C8 H8A 109.0 ?
C9 C8 H8B 109.0 ?
C5 C8 H8B 109.0 ?
H8A C8 H8B 107.8 ?
N2 C9 N3 110.23(16) yes
N2 C9 C8 124.65(17) ?
N3 C9 C8 125.11(16) ?
O1 C10 N1 130.88(18) ?
O1 C10 N3 125.99(18) ?
N1 C10 N3 103.13(16) yes
N4 C11 C12 110.60(16) yes
N4 C11 H11A 109.5 ?
C12 C11 H11A 109.5 ?
N4 C11 H11B 109.5 ?
C12 C11 H11B 109.5 ?
H11A C11 H11B 108.1 ?
C13 C12 C17 117.3(2) ?
C13 C12 C11 119.9(2) ?
C17 C12 C11 122.7(2) ?
C14 C13 C12 121.7(2) ?
C14 C13 H13 119.1 ?
C12 C13 H13 119.1 ?
C15 C14 C13 121.3(2) ?
C15 C14 H14 119.3 ?
C13 C14 H14 119.3 ?
C14 C15 C16 117.5(2) ?
C14 C15 C18 121.0(2) ?
C16 C15 C18 121.4(2) ?
C15 C16 C17 121.1(2) ?
C15 C16 H16 119.4 ?
C17 C16 H16 119.4 ?
C12 C17 C16 120.9(2) ?
C12 C17 H17 119.5 ?
C16 C17 H17 119.5 ?
C15 C18 H18A 109.5 ?
C15 C18 H18B 109.5 ?
H18A C18 H18B 109.5 ?
C15 C18 H18C 109.5 ?
H18A C18 H18C 109.5 ?
H18B C18 H18C 109.5 ?
C10 N1 N2 112.55(15) yes
C10 N1 H1 123.7 ?
N2 N1 H1 123.7 ?
C9 N2 N1 105.11(15) yes
C9 N3 C10 108.97(15) yes
C9 N3 N4 126.28(15) ?
C10 N3 N4 124.75(15) ?
N3 N4 C11 110.56(15) yes
N3 N4 H4A 105.4(12) ?
C11 N4 H4A 109.8(12) ?

loop_
_geom_bond_atom_site_label_1
_geom_bond_atom_site_label_2
_geom_bond_site_symmetry_2
_geom_bond_distance
_geom_bond_publ_flag
C1 C2 . 1.517(3) ?
C1 H1A . 0.9600 ?
C1 H1B . 0.9600 ?
C1 H1C . 0.9600 ?
C2 C7 . 1.380(3) ?
C2 C3 . 1.379(3) ?
C3 C4 . 1.373(3) ?
C3 H3 . 0.9300 ?
C4 C5 . 1.383(3) ?
C4 H4 . 0.9300 ?
C5 C6 . 1.378(3) ?
C5 C8 . 1.509(3) ?
C6 C7 . 1.382(3) ?
C6 H6 . 0.9300 ?
C7 H7 . 0.9300 ?
C8 C9 . 1.486(2) yes
C8 H8A . 0.9700 ?
C8 H8B . 0.9700 ?
C9 N2 . 1.298(2) yes
C9 N3 . 1.369(2) yes
C10 O1 . 1.230(2) ?
C10 N1 . 1.342(2) yes
C10 N3 . 1.382(2) yes
C11 N4 . 1.476(2) yes
C11 C12 . 1.506(3) yes
C11 H11A . 0.9700 ?
C11 H11B . 0.9700 ?
C12 C13 . 1.379(3) ?
C12 C17 . 1.379(3) ?
C13 C14 . 1.375(3) ?
C13 H13 . 0.9300 ?
C14 C15 . 1.373(3) ?
C14 H14 . 0.9300 ?
C15 C16 . 1.383(3) ?
C15 C18 . 1.516(3) ?
C16 C17 . 1.389(3) ?
C16 H16 . 0.9300 ?
C17 H17 . 0.9300 ?
C18 H18A . 0.9600 ?
C18 H18B . 0.9600 ?
C18 H18C . 0.9600 ?
N1 N2 . 1.3858(18) yes
N1 H1 . 0.8600 ?
N3 N4 . 1.407(2) yes
N4 H4A . 0.95(2) ?

loop_
_geom_hbond_atom_site_label_D
_geom_hbond_atom_site_label_H
_geom_hbond_atom_site_label_A
_geom_hbond_site_symmetry_A
_geom_hbond_distance_DH
_geom_hbond_distance_HA
_geom_hbond_distance_DA
_geom_hbond_angle_DHA
N1 H1 O1 2_556 0.86 1.91 2.740(2) 163
N4 H4A N2 1_545 0.95(2) 2.12(2) 3.011(3) 154.3(17)

loop_
_geom_torsion_atom_site_label_1
_geom_torsion_atom_site_label_2
_geom_torsion_atom_site_label_3
_geom_torsion_atom_site_label_4
_geom_torsion
_geom_torsion_publ_flag
C7 C2 C3 C4 -0.6(4) ?
C1 C2 C3 C4 -179.7(2) ?
C2 C3 C4 C5 0.4(3) ?
C3 C4 C5 C6 -0.2(3) ?
C3 C4 C5 C8 179.19(19) ?
C4 C5 C6 C7 0.1(3) ?
C8 C5 C6 C7 -179.24(19) ?
C3 C2 C7 C6 0.5(4) ?
C1 C2 C7 C6 179.6(2) ?
C5 C6 C7 C2 -0.3(4) ?
C6 C5 C8 C9 -80.4(2) ?
C4 C5 C8 C9 100.2(2) ?
C5 C8 C9 N2 99.9(2) ?
C5 C8 C9 N3 -79.0(2) ?
N4 C11 C12 C13 74.7(2) ?
N4 C11 C12 C17 -101.1(2) ?
C17 C12 C13 C14 1.6(3) ?
C11 C12 C13 C14 -174.5(2) ?
C12 C13 C14 C15 -0.2(4) ?
C13 C14 C15 C16 -1.4(3) ?
C13 C14 C15 C18 178.1(2) ?
C14 C15 C16 C17 1.8(3) ?
C18 C15 C16 C17 -177.8(2) ?
C13 C12 C17 C16 -1.2(3) ?
C11 C12 C17 C16 174.72(19) ?
C15 C16 C17 C12 -0.5(3) ?
O1 C10 N1 N2 180.0(2) ?
N3 C10 N1 N2 -0.5(2) ?
N3 C9 N2 N1 -0.2(2) ?
C8 C9 N2 N1 -179.20(17) ?
C10 N1 N2 C9 0.4(2) ?
N2 C9 N3 C10 -0.1(2) ?
C8 C9 N3 C10 178.92(18) ?
N2 C9 N3 N4 179.26(17) ?
C8 C9 N3 N4 -1.7(3) ?
O1 C10 N3 C9 179.9(2) ?
N1 C10 N3 C9 0.3(2) ?
O1 C10 N3 N4 0.5(3) ?
N1 C10 N3 N4 -179.04(17) ?
C9 N3 N4 C11 -103.8(2) ?
C10 N3 N4 C11 75.4(2) ?
C12 C11 N4 N3 77.5(2) yes

loop_
_cod_related_entry_id
_cod_related_entry_database
_cod_related_entry_code
1 ChemSpider 21133957
